data_7720910
loop_
_publ_author_name
'Mishra, Anjali'
'Yadav, Chote Lal'
'Yi, Jun'
'Lisensky, George'
'Drew, Michael G. B.'
'Mishra, Gaurav Kumar'
'Ding, Wendu'
'Nordlander, Ebbe'
'Singh, Nanhai'
'Kumar, Kamlesh'

_publ_section_title
;
 Synthesis, structural characterization, and electrocatalytic hydrogen
 generation activity of
 <i>fac</i>-tris(&#x3b2;-oxodithioester-O^S)cobalt(III) complexes.
;
_journal_issue 20
_journal_name_full 'Dalton transactions (Cambridge, England : 2003)'
_journal_page_first 7955
_journal_page_last 7969
_journal_paper_doi 10.1039/d5dt02726h
_journal_volume 55
_journal_year 2026
_chemical_formula_sum 'C24 H21 Co O3 S9'
_chemical_formula_weight 704.88
_space_group_crystal_system monoclinic
_space_group_IT_number 14
_space_group_name_Hall '-P 2ybc'
_space_group_name_H-M_alt 'P 1 21/c 1'
_atom_sites_solution_hydrogens geom
_audit_creation_method SHELXL-2016/6
_audit_update_record
;
2025-09-08 deposited with the CCDC.	2026-04-23 downloaded from the CCDC.
;
_cell_angle_alpha 90
_cell_angle_beta 94.246(6)
_cell_angle_gamma 90
_cell_formula_units_Z 4
_cell_length_a 8.526(2)
_cell_length_b 19.324(4)
_cell_length_c 17.237(4)
_cell_measurement_reflns_used 38042
_cell_measurement_temperature 100(2)
_cell_measurement_theta_max 27.498
_cell_measurement_theta_min 2.566
_cell_volume 2832.1(11)
_computing_cell_refinement 'Oxford Diffraction Crysalis'
_computing_data_collection 'Oxford Diffraction Crysalis'
_computing_data_reduction 'Oxford Diffraction Crysalis'
_computing_structure_refinement 'SHELXL-2016/6 (Sheldrick, 2016)'
_computing_structure_solution 'SHELXT 2018/2 (Sheldrick, 2018)'
_diffrn_ambient_temperature 100(2)
_diffrn_measured_fraction_theta_full 0.999
_diffrn_measured_fraction_theta_max 0.999
_diffrn_measurement_device_type 'Oxford Diffraction X-Calibur System'
_diffrn_radiation_type MoK\a
_diffrn_radiation_wavelength 0.71073
_diffrn_reflns_av_R_equivalents 0.0917
_diffrn_reflns_av_unetI/netI 0.0573
_diffrn_reflns_Laue_measured_fraction_full 0.999
_diffrn_reflns_Laue_measured_fraction_max 0.999
_diffrn_reflns_limit_h_max 11
_diffrn_reflns_limit_h_min -11
_diffrn_reflns_limit_k_max 25
_diffrn_reflns_limit_k_min -25
_diffrn_reflns_limit_l_max 22
_diffrn_reflns_limit_l_min -22
_diffrn_reflns_number 38042
_diffrn_reflns_point_group_measured_fraction_full 0.999
_diffrn_reflns_point_group_measured_fraction_max 0.999
_diffrn_reflns_theta_full 25.242
_diffrn_reflns_theta_max 27.499
_diffrn_reflns_theta_min 2.594
_exptl_absorpt_coefficient_mu 1.298
_exptl_absorpt_correction_T_max 1.000
_exptl_absorpt_correction_T_min 0.624
_exptl_absorpt_correction_type empirical
_exptl_absorpt_process_details abspack
_exptl_crystal_colour brown
_exptl_crystal_density_diffrn 1.653
_exptl_crystal_description needle
_exptl_crystal_F_000 1440
_exptl_crystal_size_max 0.23
_exptl_crystal_size_mid 0.07
_exptl_crystal_size_min 0.07
_refine_diff_density_max 2.100
_refine_diff_density_min -1.079
_refine_diff_density_rms 0.156
_refine_ls_extinction_method none
_refine_ls_goodness_of_fit_ref 1.094
_refine_ls_hydrogen_treatment constr
_refine_ls_matrix_type full
_refine_ls_number_parameters 339
_refine_ls_number_reflns 6493
_refine_ls_number_restraints 0
_refine_ls_restrained_S_all 1.094
_refine_ls_R_factor_all 0.0953
_refine_ls_R_factor_gt 0.0665
_refine_ls_shift/su_max 0.000
_refine_ls_shift/su_mean 0.000
_refine_ls_structure_factor_coef Fsqd
_refine_ls_weighting_details 'w=1/[\s^2^(Fo^2^)+(0.1079P)^2^+5.4613P] where P=(Fo^2^+2Fc^2^)/3'
_refine_ls_weighting_scheme calc
_refine_ls_wR_factor_gt 0.1797
_refine_ls_wR_factor_ref 0.2003
_reflns_Friedel_coverage 0.000
_reflns_number_gt 4778
_reflns_number_total 6493
_reflns_threshold_expression 'I > 2\s(I)'
_cod_data_source_file d5dt02726h2.cif
_cod_data_source_block shelx
_cod_depositor_comments 'Adding full bibliography for 7720910--7720913.cif.'
_cod_original_cell_volume 2832.0(11)
_cod_original_sg_symbol_H-M 'P 21/c'
_cod_database_code 7720910
_shelx_shelxl_version_number 2016/6
_shelx_space_group_comment
;
The symmetry employed for this shelxl refinement is uniquely defined
by the following loop, which should always be used as a source of
symmetry information in preference to the above space-group names.
They are only intended as comments.
;

loop_
_space_group_symop_operation_xyz
'x, y, z'
'-x, y+1/2, -z+1/2'
'-x, -y, -z'
'x, -y-1/2, z-1/2'

loop_
_atom_site_label
_atom_site_type_symbol
_atom_site_fract_x
_atom_site_fract_y
_atom_site_fract_z
_atom_site_U_iso_or_equiv
_atom_site_adp_type
_atom_site_occupancy
_atom_site_site_symmetry_order
_atom_site_calc_flag
_atom_site_refinement_flags_posn
_atom_site_refinement_flags_adp
_atom_site_refinement_flags_occupancy
_atom_site_disorder_assembly
_atom_site_disorder_group
Co1 Co 0.15210(7) 0.54318(3) 0.24572(3) 0.02049(18) Uani 1 1 d . . . . .
O1 O 0.2856(4) 0.47556(17) 0.19926(17) 0.0221(7) Uani 1 1 d . . . . .
O2 O 0.2917(4) 0.60903(17) 0.20464(18) 0.0245(7) Uani 1 1 d . . . . .
O3 O 0.3132(4) 0.53876(16) 0.33024(18) 0.0222(7) Uani 1 1 d . . . . .
S1 S -0.00297(13) 0.46810(6) 0.29970(6) 0.0224(3) Uani 1 1 d . . . . .
S2 S -0.02401(13) 0.54176(6) 0.14505(6) 0.0231(3) Uani 1 1 d . . . . .
S3 S 0.00801(13) 0.62516(6) 0.29437(6) 0.0234(3) Uani 1 1 d . . . . .
S4 S -0.02007(15) 0.31814(7) 0.33191(8) 0.0304(3) Uani 1 1 d . . . . .
S5 S -0.08012(14) 0.60338(7) -0.01162(7) 0.0281(3) Uani 1 1 d . . . . .
S6 S 0.00680(14) 0.71446(7) 0.43445(7) 0.0271(3) Uani 1 1 d . . . . .
C1 C 0.3148(5) 0.4138(3) 0.2210(3) 0.0242(10) Uani 1 1 d . . . . .
C2 C 0.2217(6) 0.3705(3) 0.2648(3) 0.0271(10) Uani 1 1 d . . . . .
H2 H 0.258943 0.325973 0.275104 0.033 Uiso 1 1 calc R U . . .
C3 C 0.0796(5) 0.3882(2) 0.2941(2) 0.0219(9) Uani 1 1 d . . . . .
C4 C 0.2967(5) 0.6346(2) 0.1371(3) 0.0224(9) Uani 1 1 d . . . . .
C5 C 0.1772(6) 0.6326(3) 0.0759(3) 0.0270(10) Uani 1 1 d . . . . .
H5 H 0.193065 0.658669 0.031850 0.032 Uiso 1 1 calc R U . . .
C6 C 0.0390(6) 0.5954(3) 0.0755(3) 0.0249(10) Uani 1 1 d . . . . .
C7 C 0.3424(5) 0.5786(2) 0.3877(2) 0.0202(9) Uani 1 1 d . . . . .
C8 C 0.2431(5) 0.6301(3) 0.4151(3) 0.0257(10) Uani 1 1 d . . . . .
H8 H 0.278484 0.652872 0.460602 0.031 Uiso 1 1 calc R U . . .
C9 C 0.0995(5) 0.6501(2) 0.3811(2) 0.0219(9) Uani 1 1 d . . . . .
C40 C -0.1957(6) 0.3544(3) 0.3673(3) 0.0330(11) Uani 1 1 d . . . . .
H40A H -0.167826 0.383837 0.411079 0.050 Uiso 1 1 calc R U . . .
H40B H -0.262444 0.317759 0.383005 0.050 Uiso 1 1 calc R U . . .
H40C H -0.250421 0.381010 0.326802 0.050 Uiso 1 1 calc R U . . .
C50 C -0.2502(6) 0.5505(3) 0.0010(3) 0.0319(11) Uani 1 1 d . . . . .
H50A H -0.217352 0.504158 0.013771 0.048 Uiso 1 1 calc R U . . .
H50B H -0.316924 0.550202 -0.046397 0.048 Uiso 1 1 calc R U . . .
H50C H -0.307080 0.569108 0.042277 0.048 Uiso 1 1 calc R U . . .
C60 C -0.1775(6) 0.7303(3) 0.3804(3) 0.0324(11) Uani 1 1 d . . . . .
H60A H -0.159014 0.743057 0.328043 0.049 Uiso 1 1 calc R U . . .
H60B H -0.231724 0.767153 0.404473 0.049 Uiso 1 1 calc R U . . .
H60C H -0.240599 0.689095 0.379759 0.049 Uiso 1 1 calc R U . . .
C11 C 0.4612(5) 0.3832(3) 0.1967(3) 0.0285(11) Uani 1 1 d . . . . .
C12 C 0.5188(4) 0.3107(3) 0.1996(2) 0.0201(9) Uani 1 1 d . . . . .
H12 H 0.467386 0.271811 0.216774 0.024 Uiso 1 1 calc R U . . .
C13 C 0.6729(7) 0.3141(3) 0.1695(3) 0.0425(14) Uani 1 1 d . . . . .
H13 H 0.733908 0.274577 0.165157 0.051 Uiso 1 1 calc R U . . .
C14 C 0.7245(6) 0.3769(3) 0.1480(3) 0.0362(13) Uani 1 1 d . . . . .
H14 H 0.821719 0.384066 0.128140 0.043 Uiso 1 1 calc R U . . .
S15 S 0.59559(16) 0.44063(9) 0.16057(9) 0.0399(4) Uani 1 1 d . . . . .
C71 C 0.5005(5) 0.5707(3) 0.4275(2) 0.0231(9) Uani 1 1 d . . . . .
C72 C 0.5583(4) 0.5957(2) 0.5059(2) 0.0365(12) Uani 0.857(7) 1 d . . P A 1
H72 H 0.501512 0.619774 0.541245 0.044 Uiso 0.857(7) 1 calc R U P A 1
S72 S 0.5583(4) 0.5957(2) 0.5059(2) 0.0365(12) Uani 0.143(7) 1 d . . P A 2
C73 C 0.7211(6) 0.5749(3) 0.5158(3) 0.0317(11) Uani 1 1 d . . . . .
H73 H 0.782850 0.583869 0.561435 0.038 Uiso 1 1 calc R U . A 1
C74 C 0.7798(6) 0.5412(3) 0.4543(3) 0.0281(10) Uani 1 1 d . . . . .
H74 H 0.883133 0.525950 0.453721 0.034 Uiso 1 1 calc R U . A 2
S75 S 0.64114(16) 0.53058(8) 0.37906(8) 0.0282(4) Uani 0.857(7) 1 d . . P A 1
C75 C 0.64114(16) 0.53058(8) 0.37906(8) 0.0282(4) Uani 0.143(7) 1 d . . P A 2
H75 H 0.642029 0.510465 0.330080 0.034 Uiso 0.143(7) 1 calc R U P A 2
C41 C 0.4468(5) 0.6680(3) 0.1245(3) 0.0251(10) Uani 1 1 d . . . . .
S42 S 0.5976(2) 0.65142(12) 0.18751(13) 0.0387(7) Uani 0.529(7) 1 d . . P B 1
C42 C 0.5976(2) 0.65142(12) 0.18751(13) 0.0387(7) Uani 0.471(7) 1 d . . P B 2
H42 H 0.608439 0.624793 0.232527 0.046 Uiso 0.471(7) 1 calc R U P B 2
C43 C 0.7156(6) 0.6968(3) 0.1440(3) 0.0321(11) Uani 1 1 d . . . . .
H43 H 0.820323 0.700419 0.162821 0.038 Uiso 1 1 calc R U . B 2
C44 C 0.6617(7) 0.7310(3) 0.0777(3) 0.0368(12) Uani 1 1 d . . . . .
H44 H 0.726626 0.759926 0.051134 0.044 Uiso 1 1 calc R U . B 1
S45 S 0.4826(2) 0.71892(12) 0.04845(14) 0.0354(7) Uani 0.471(7) 1 d . . P B 2
C45 C 0.4826(2) 0.71892(12) 0.04845(14) 0.0331(10) Uani 0.529(7) 1 d . . P B 1
H45 H 0.420443 0.734287 0.005253 0.040 Uiso 0.529(7) 1 calc R U P B 1

loop_
_atom_site_aniso_label
_atom_site_aniso_U_11
_atom_site_aniso_U_22
_atom_site_aniso_U_33
_atom_site_aniso_U_23
_atom_site_aniso_U_13
_atom_site_aniso_U_12
Co1 0.0178(3) 0.0278(4) 0.0153(3) -0.0013(2) -0.0029(2) 0.0023(2)
O1 0.0173(15) 0.0316(18) 0.0171(14) -0.0005(13) -0.0009(12) 0.0062(13)
O2 0.0201(16) 0.0296(18) 0.0233(16) 0.0008(13) -0.0023(12) -0.0034(13)
O3 0.0206(16) 0.0271(18) 0.0180(15) -0.0013(12) -0.0039(12) 0.0021(12)
S1 0.0181(5) 0.0282(6) 0.0210(5) 0.0021(4) 0.0007(4) 0.0023(4)
S2 0.0203(5) 0.0301(6) 0.0180(5) 0.0011(4) -0.0040(4) -0.0010(4)
S3 0.0221(6) 0.0280(6) 0.0190(5) -0.0032(4) -0.0057(4) 0.0064(4)
S4 0.0260(6) 0.0311(7) 0.0344(7) 0.0040(5) 0.0033(5) 0.0001(5)
S5 0.0249(6) 0.0416(7) 0.0171(5) 0.0022(5) -0.0031(4) 0.0003(5)
S6 0.0236(6) 0.0336(7) 0.0237(6) -0.0077(5) -0.0010(4) 0.0034(5)
C1 0.018(2) 0.036(3) 0.018(2) -0.0057(18) -0.0027(16) 0.0017(19)
C2 0.026(2) 0.026(3) 0.029(2) -0.0023(19) 0.0027(19) 0.0010(19)
C3 0.020(2) 0.029(2) 0.0160(19) 0.0027(17) -0.0018(16) -0.0017(18)
C4 0.019(2) 0.023(2) 0.025(2) -0.0014(18) 0.0010(17) 0.0041(17)
C5 0.028(2) 0.033(3) 0.020(2) 0.0037(19) -0.0030(18) -0.003(2)
C6 0.025(2) 0.030(3) 0.019(2) -0.0030(18) 0.0022(18) 0.0069(19)
C7 0.019(2) 0.027(2) 0.0140(19) 0.0020(17) -0.0049(16) -0.0024(17)
C8 0.027(2) 0.032(3) 0.017(2) 0.0008(18) -0.0042(18) 0.0042(19)
C9 0.022(2) 0.023(2) 0.020(2) 0.0014(17) -0.0001(17) -0.0032(18)
C40 0.026(3) 0.039(3) 0.034(3) 0.003(2) 0.010(2) 0.001(2)
C50 0.026(2) 0.041(3) 0.028(2) -0.002(2) -0.007(2) -0.002(2)
C60 0.027(2) 0.039(3) 0.030(3) -0.004(2) -0.004(2) 0.012(2)
C11 0.017(2) 0.048(3) 0.020(2) -0.009(2) -0.0026(17) 0.005(2)
C12 0.0033(17) 0.038(3) 0.019(2) -0.0035(18) -0.0007(14) 0.0000(16)
C13 0.032(3) 0.048(4) 0.046(3) -0.016(3) -0.005(2) 0.014(3)
C14 0.019(2) 0.062(4) 0.028(3) -0.009(2) -0.0012(19) -0.002(2)
S15 0.0290(7) 0.0539(9) 0.0369(7) -0.0012(6) 0.0019(6) 0.0011(6)
C71 0.021(2) 0.031(3) 0.017(2) 0.0035(17) -0.0025(17) 0.0041(18)
C72 0.027(2) 0.039(2) 0.042(2) 0.0060(17) -0.0045(15) 0.0001(15)
S72 0.027(2) 0.039(2) 0.042(2) 0.0060(17) -0.0045(15) 0.0001(15)
C73 0.030(3) 0.035(3) 0.028(2) 0.002(2) -0.012(2) 0.000(2)
C74 0.017(2) 0.035(3) 0.032(3) 0.006(2) -0.0011(18) -0.0013(19)
S75 0.0208(7) 0.0405(9) 0.0226(7) -0.0016(5) -0.0029(5) 0.0052(5)
C75 0.0208(7) 0.0405(9) 0.0226(7) -0.0016(5) -0.0029(5) 0.0052(5)
C41 0.023(2) 0.030(3) 0.023(2) 0.0020(18) 0.0035(18) -0.0004(18)
S42 0.0269(11) 0.0440(14) 0.0453(13) -0.0103(10) 0.0032(9) -0.0058(9)
C42 0.0269(11) 0.0440(14) 0.0453(13) -0.0103(10) 0.0032(9) -0.0058(9)
C43 0.025(2) 0.037(3) 0.032(3) -0.011(2) -0.009(2) 0.006(2)
C44 0.039(3) 0.037(3) 0.035(3) -0.002(2) 0.005(2) -0.004(2)
S45 0.0238(11) 0.0377(14) 0.0445(18) -0.0003(10) 0.0017(9) -0.0022(9)
C45 0.0238(11) 0.0377(14) 0.0377(14) -0.0003(10) 0.0017(9) -0.0022(9)

loop_
_atom_type_symbol
_atom_type_description
_atom_type_scat_dispersion_real
_atom_type_scat_dispersion_imag
_atom_type_scat_source
C C 0.0033 0.0016 'International Tables Vol C Tables 4.2.6.8 and 6.1.1.4'
H H 0.0000 0.0000 'International Tables Vol C Tables 4.2.6.8 and 6.1.1.4'
Co Co 0.3494 0.9721 'International Tables Vol C Tables 4.2.6.8 and 6.1.1.4'
O O 0.0106 0.0060 'International Tables Vol C Tables 4.2.6.8 and 6.1.1.4'
S S 0.1246 0.1234 'International Tables Vol C Tables 4.2.6.8 and 6.1.1.4'

loop_
_geom_angle_atom_site_label_1
_geom_angle_atom_site_label_2
_geom_angle_atom_site_label_3
_geom_angle
_geom_angle_site_symmetry_1
_geom_angle_site_symmetry_3
_geom_angle_publ_flag
O2 Co1 O3 83.18(14) . . ?
O2 Co1 O1 83.99(15) . . ?
O3 Co1 O1 82.85(13) . . ?
O2 Co1 S3 92.42(11) . . ?
O3 Co1 S3 97.47(10) . . ?
O1 Co1 S3 176.34(11) . . ?
O2 Co1 S2 97.06(10) . . ?
O3 Co1 S2 175.83(10) . . ?
O1 Co1 S2 93.03(10) . . ?
S3 Co1 S2 86.69(5) . . ?
O2 Co1 S1 176.83(10) . . ?
O3 Co1 S1 93.87(10) . . ?
O1 Co1 S1 96.83(11) . . ?
S3 Co1 S1 86.80(5) . . ?
S2 Co1 S1 85.96(5) . . ?
C1 O1 Co1 128.1(3) . . ?
C4 O2 Co1 131.5(3) . . ?
C7 O3 Co1 130.8(3) . . ?
C3 S1 Co1 107.93(16) . . ?
C6 S2 Co1 108.30(17) . . ?
C9 S3 Co1 107.75(17) . . ?
C3 S4 C40 105.3(2) . . ?
C6 S5 C50 105.5(2) . . ?
C9 S6 C60 105.0(2) . . ?
O1 C1 C2 127.6(4) . . ?
O1 C1 C11 116.4(4) . . ?
C2 C1 C11 116.0(5) . . ?
C3 C2 C1 126.1(5) . . ?
C3 C2 H2 116.9 . . ?
C1 C2 H2 116.9 . . ?
C2 C3 S1 128.3(4) . . ?
C2 C3 S4 113.9(4) . . ?
S1 C3 S4 117.8(3) . . ?
O2 C4 C5 127.1(4) . . ?
O2 C4 C41 113.5(4) . . ?
C5 C4 C41 119.4(4) . . ?
C6 C5 C4 126.0(4) . . ?
C6 C5 H5 117.0 . . ?
C4 C5 H5 117.0 . . ?
C5 C6 S2 128.9(4) . . ?
C5 C6 S5 113.5(4) . . ?
S2 C6 S5 117.6(3) . . ?
O3 C7 C8 127.1(4) . . ?
O3 C7 C71 114.9(4) . . ?
C8 C7 C71 117.9(4) . . ?
C9 C8 C7 126.5(4) . . ?
C9 C8 H8 116.8 . . ?
C7 C8 H8 116.8 . . ?
C8 C9 S3 129.1(4) . . ?
C8 C9 S6 113.3(3) . . ?
S3 C9 S6 117.5(3) . . ?
S4 C40 H40A 109.5 . . ?
S4 C40 H40B 109.5 . . ?
H40A C40 H40B 109.5 . . ?
S4 C40 H40C 109.5 . . ?
H40A C40 H40C 109.5 . . ?
H40B C40 H40C 109.5 . . ?
S5 C50 H50A 109.5 . . ?
S5 C50 H50B 109.5 . . ?
H50A C50 H50B 109.5 . . ?
S5 C50 H50C 109.5 . . ?
H50A C50 H50C 109.5 . . ?
H50B C50 H50C 109.5 . . ?
S6 C60 H60A 109.5 . . ?
S6 C60 H60B 109.5 . . ?
H60A C60 H60B 109.5 . . ?
S6 C60 H60C 109.5 . . ?
H60A C60 H60C 109.5 . . ?
H60B C60 H60C 109.5 . . ?
C1 C11 C12 131.0(4) . . ?
C1 C11 S15 116.2(4) . . ?
C12 C11 S15 112.8(3) . . ?
C13 C12 C11 104.6(4) . . ?
C13 C12 H12 127.7 . . ?
C11 C12 H12 127.7 . . ?
C14 C13 C12 117.4(5) . . ?
C14 C13 H13 121.3 . . ?
C12 C13 H13 121.3 . . ?
C13 C14 S15 113.2(4) . . ?
C13 C14 H14 123.4 . . ?
S15 C14 H14 123.4 . . ?
C14 S15 C11 91.9(3) . . ?
C7 C71 C72 128.3(4) . . ?
C7 C71 C75 118.3(3) . . ?
C73 C72 C71 105.5(4) . . ?
C73 C72 H72 127.2 . . ?
C71 C72 H72 127.2 . . ?
C74 C73 C72 116.4(4) . . ?
C74 C73 H73 121.8 . . ?
C72 C73 H73 121.8 . . ?
C73 C74 C75 112.0(4) . . ?
C73 C74 H74 124.0 . . ?
C75 C74 H74 124.0 . . ?
C71 C75 C74 92.7(2) . . ?
C71 C75 H75 133.7 . . ?
C74 C75 H75 133.7 . . ?
C4 C41 C42 117.5(4) . . ?
C4 C41 C45 125.8(4) . . ?
C43 C42 C41 94.2(3) . . ?
C43 C42 H42 132.9 . . ?
C41 C42 H42 132.9 . . ?
C44 C43 C42 118.8(4) . . ?
C44 C43 H43 120.6 . . ?
C42 C43 H43 120.6 . . ?
C43 C44 C45 116.6(5) . . ?
C43 C44 H44 121.7 . . ?
C45 C44 H44 121.7 . . ?
C44 C45 C41 93.7(3) . . ?
C44 C45 H45 133.1 . . ?
C41 C45 H45 133.1 . . ?

loop_
_geom_bond_atom_site_label_1
_geom_bond_atom_site_label_2
_geom_bond_distance
_geom_bond_site_symmetry_2
_geom_bond_publ_flag
Co1 O2 1.914(3) . ?
Co1 O3 1.929(3) . ?
Co1 O1 1.944(3) . ?
Co1 S3 2.2079(13) . ?
Co1 S2 2.2091(13) . ?
Co1 S1 2.2138(13) . ?
O1 C1 1.271(6) . ?
O2 C4 1.268(5) . ?
O3 C7 1.264(5) . ?
S1 C3 1.702(5) . ?
S2 C6 1.702(5) . ?
S3 C9 1.704(5) . ?
S4 C3 1.750(5) . ?
S4 C40 1.800(5) . ?
S5 C6 1.756(5) . ?
S5 C50 1.800(5) . ?
S6 C9 1.767(5) . ?
S6 C60 1.793(5) . ?
C1 C2 1.409(7) . ?
C1 C11 1.470(6) . ?
C2 C3 1.389(6) . ?
C2 H2 0.9300 . ?
C4 C5 1.412(6) . ?
C4 C41 1.464(6) . ?
C5 C6 1.379(7) . ?
C5 H5 0.9300 . ?
C7 C8 1.411(7) . ?
C7 C71 1.475(6) . ?
C8 C9 1.373(6) . ?
C8 H8 0.9300 . ?
C40 H40A 0.9600 . ?
C40 H40B 0.9600 . ?
C40 H40C 0.9600 . ?
C50 H50A 0.9600 . ?
C50 H50B 0.9600 . ?
C50 H50C 0.9600 . ?
C60 H60A 0.9600 . ?
C60 H60B 0.9600 . ?
C60 H60C 0.9600 . ?
C11 C12 1.484(7) . ?
C11 S15 1.743(5) . ?
C12 C13 1.449(7) . ?
C12 H12 0.9300 . ?
C13 C14 1.353(9) . ?
C13 H13 0.9300 . ?
C14 S15 1.675(6) . ?
C14 H14 0.9300 . ?
C71 C72 1.485(6) . ?
C71 C75 1.698(5) . ?
C72 C73 1.443(6) . ?
C72 H72 0.9300 . ?
C73 C74 1.370(7) . ?
C73 H73 0.9300 . ?
C74 C75 1.701(5) . ?
C74 H74 0.9300 . ?
C75 H75 0.9300 . ?
C41 C42 1.652(5) . ?
C41 C45 1.684(5) . ?
C42 C43 1.567(6) . ?
C42 H42 0.9300 . ?
C43 C44 1.370(7) . ?
C43 H43 0.9300 . ?
C44 C45 1.590(6) . ?
C44 H44 0.9300 . ?
C45 H45 0.9300 . ?

loop_
_geom_torsion_atom_site_label_1
_geom_torsion_atom_site_label_2
_geom_torsion_atom_site_label_3
_geom_torsion_atom_site_label_4
_geom_torsion
_geom_torsion_site_symmetry_1
_geom_torsion_site_symmetry_2
_geom_torsion_site_symmetry_3
_geom_torsion_site_symmetry_4
_geom_torsion_publ_flag
Co1 O1 C1 C2 24.1(7) . . . . ?
Co1 O1 C1 C11 -157.0(3) . . . . ?
O1 C1 C2 C3 -1.3(8) . . . . ?
C11 C1 C2 C3 179.8(4) . . . . ?
C1 C2 C3 S1 -11.9(7) . . . . ?
C1 C2 C3 S4 170.1(4) . . . . ?
Co1 S1 C3 C2 2.7(5) . . . . ?
Co1 S1 C3 S4 -179.39(19) . . . . ?
C40 S4 C3 C2 178.9(4) . . . . ?
C40 S4 C3 S1 0.7(3) . . . . ?
Co1 O2 C4 C5 15.1(7) . . . . ?
Co1 O2 C4 C41 -163.6(3) . . . . ?
O2 C4 C5 C6 -7.9(8) . . . . ?
C41 C4 C5 C6 170.8(5) . . . . ?
C4 C5 C6 S2 -1.4(8) . . . . ?
C4 C5 C6 S5 -178.5(4) . . . . ?
Co1 S2 C6 C5 2.7(5) . . . . ?
Co1 S2 C6 S5 179.7(2) . . . . ?
C50 S5 C6 C5 179.5(4) . . . . ?
C50 S5 C6 S2 2.1(4) . . . . ?
Co1 O3 C7 C8 14.8(7) . . . . ?
Co1 O3 C7 C71 -162.8(3) . . . . ?
O3 C7 C8 C9 -4.7(8) . . . . ?
C71 C7 C8 C9 172.8(5) . . . . ?
C7 C8 C9 S3 -6.2(8) . . . . ?
C7 C8 C9 S6 177.9(4) . . . . ?
Co1 S3 C9 C8 5.7(5) . . . . ?
Co1 S3 C9 S6 -178.6(2) . . . . ?
C60 S6 C9 C8 -178.8(4) . . . . ?
C60 S6 C9 S3 4.8(4) . . . . ?
O1 C1 C11 C12 -168.2(4) . . . . ?
C2 C1 C11 C12 10.8(7) . . . . ?
O1 C1 C11 S15 13.8(5) . . . . ?
C2 C1 C11 S15 -167.2(3) . . . . ?
C1 C11 C12 C13 -178.3(5) . . . . ?
S15 C11 C12 C13 -0.2(5) . . . . ?
C11 C12 C13 C14 0.2(6) . . . . ?
C12 C13 C14 S15 -0.1(7) . . . . ?
C13 C14 S15 C11 0.0(4) . . . . ?
C1 C11 S15 C14 178.5(4) . . . . ?
C12 C11 S15 C14 0.2(4) . . . . ?
O3 C7 C71 C72 -163.7(4) . . . . ?
C8 C7 C71 C72 18.5(7) . . . . ?
O3 C7 C71 C75 18.6(6) . . . . ?
C8 C7 C71 C75 -159.2(4) . . . . ?
C7 C71 C72 C73 -179.4(5) . . . . ?
C71 C72 C73 C74 1.5(6) . . . . ?
C7 C71 C75 C74 179.1(4) . . . . ?
C73 C74 C75 C71 -0.1(4) . . . . ?
O2 C4 C41 C42 14.9(6) . . . . ?
C5 C4 C41 C42 -163.9(4) . . . . ?
O2 C4 C41 C45 -168.5(4) . . . . ?
C5 C4 C41 C45 12.7(7) . . . . ?
C4 C41 C42 C43 178.3(4) . . . . ?
C41 C42 C43 C44 0.6(5) . . . . ?
C43 C44 C45 C41 2.8(5) . . . . ?
C4 C41 C45 C44 -179.1(5) . . . . ?
